data_7701138
loop_
_publ_author_name
'Preu\&s, Andrea'
'Korb, Marcus'
'Miesel, Dominique'
'R\"uffer, Tobias'
'Hildebrandt, Alexander'
'Lang, Heinrich'

_publ_section_title
;
 Ferrocenyl naphthalenes: substituent- and substitution pattern-depending
 charge transfer studies.
;
_journal_issue 38
_journal_name_full 'Dalton transactions (Cambridge, England : 2003)'
_journal_page_first 14418
_journal_page_last 14432
_journal_paper_doi 10.1039/c9dt03216a
_journal_volume 48
_journal_year 2019
_chemical_formula_moiety 'C30 H24 Fe2'
_chemical_formula_sum 'C30 H24 Fe2'
_chemical_formula_weight 496.19
_space_group_crystal_system monoclinic
_space_group_IT_number 14
_space_group_name_Hall '-P 2ybc'
_space_group_name_H-M_alt 'P 1 21/c 1'
_symmetry_space_group_name_Hall '-P 2ybc'
_symmetry_space_group_name_H-M 'P 1 21/c 1'
_atom_sites_solution_hydrogens geom
_audit_creation_method SHELXL-2013
_audit_update_record
;
2019-02-16 deposited with the CCDC.    2019-08-30 downloaded from the CCDC.
;
_cell_angle_alpha 90
_cell_angle_beta 95.977(4)
_cell_angle_gamma 90
_cell_formula_units_Z 2
_cell_length_a 13.6264(18)
_cell_length_b 9.7347(13)
_cell_length_c 8.1052(11)
_cell_measurement_reflns_used 3529
_cell_measurement_temperature 100.(2)
_cell_measurement_theta_max 24.9712
_cell_measurement_theta_min 3.2813
_cell_volume 1069.3(2)
_computing_structure_refinement 'SHELXL-2013 (Sheldrick, 2013)'
_diffrn_ambient_temperature 100(2)
_diffrn_measured_fraction_theta_full 0.993
_diffrn_measured_fraction_theta_max 0.993
_diffrn_measurement_device_type 'D8 Venture'
_diffrn_measurement_method '\w \p scans'
_diffrn_radiation_type MoK\a
_diffrn_radiation_wavelength 0.71073
_diffrn_reflns_av_R_equivalents 0.0744
_diffrn_reflns_av_unetI/netI 0.0531
_diffrn_reflns_Laue_measured_fraction_full 0.993
_diffrn_reflns_Laue_measured_fraction_max 0.993
_diffrn_reflns_limit_h_max 16
_diffrn_reflns_limit_h_min -16
_diffrn_reflns_limit_k_max 11
_diffrn_reflns_limit_k_min -11
_diffrn_reflns_limit_l_max 9
_diffrn_reflns_limit_l_min -9
_diffrn_reflns_number 9776
_diffrn_reflns_point_group_measured_fraction_full 0.993
_diffrn_reflns_point_group_measured_fraction_max 0.993
_diffrn_reflns_theta_full 25.000
_diffrn_reflns_theta_max 24.991
_diffrn_reflns_theta_min 3.664
_exptl_absorpt_coefficient_mu 1.373
_exptl_absorpt_correction_T_max 0.92
_exptl_absorpt_correction_T_min 0.69
_exptl_absorpt_correction_type multi-scan
_exptl_absorpt_process_details
;
SADABS-2016/2 - Bruker AXS area detector scaling and absorption correction
;
_exptl_crystal_colour 'clear light orange'
_exptl_crystal_density_diffrn 1.541
_exptl_crystal_density_method 'not measured'
_exptl_crystal_description plate
_exptl_crystal_F_000 512
_exptl_crystal_size_max 0.300
_exptl_crystal_size_mid 0.300
_exptl_crystal_size_min 0.060
_refine_diff_density_max 0.386
_refine_diff_density_min -0.686
_refine_diff_density_rms 0.094
_refine_ls_extinction_method none
_refine_ls_goodness_of_fit_ref 1.045
_refine_ls_hydrogen_treatment constr
_refine_ls_matrix_type full
_refine_ls_number_parameters 145
_refine_ls_number_reflns 1866
_refine_ls_number_restraints 0
_refine_ls_restrained_S_all 1.045
_refine_ls_R_factor_all 0.0687
_refine_ls_R_factor_gt 0.0463
_refine_ls_shift/su_max 0.000
_refine_ls_shift/su_mean 0.000
_refine_ls_structure_factor_coef Fsqd
_refine_ls_weighting_details 'w=1/[\s^2^(Fo^2^)+(0.0512P)^2^+1.3732P] where P=(Fo^2^+2Fc^2^)/3'
_refine_ls_weighting_scheme calc
_refine_ls_wR_factor_gt 0.1012
_refine_ls_wR_factor_ref 0.1093
_reflns_Friedel_coverage 0.000
_reflns_number_gt 1465
_reflns_number_total 1866
_reflns_threshold_expression 'I > 2\s(I)'
_cod_data_source_file c9dt03216a2.cif
_cod_data_source_block DA-AP125-2
_cod_depositor_comments
;
The following automatic conversions were performed:

'_exptl_absorpt_correction_type' value 'Multi-Scan' changed to
'multi-scan' according to
/home/data/users/saulius/crontab/automatic-downloads/rss-feeds/RSC/lib/dictionaries/cif_core.dic
dictionary named 'cif_core.dic' version 2.4.2 from 2011-04-26.

Automatic conversion script
Id: cif_fix_values 4973 2017-02-22 13:04:09Z antanas 

 Adding full bibliography for 7701130--7701141.cif.
;
_cod_database_code 7701138
_shelx_space_group_comment
;
The symmetry employed for this shelxl refinement is uniquely defined
by the following loop, which should always be used as a source of
symmetry information in preference to the above space-group names.
They are only intended as comments.
;
_shelx_estimated_absorpt_t_min 0.684
_shelx_estimated_absorpt_t_max 0.922
_shelxl_version_number 2013-4

loop_
_space_group_symop_operation_xyz
'x, y, z'
'-x, y+1/2, -z+1/2'
'-x, -y, -z'
'x, -y-1/2, z-1/2'

loop_
_atom_site_label
_atom_site_type_symbol
_atom_site_fract_x
_atom_site_fract_y
_atom_site_fract_z
_atom_site_U_iso_or_equiv
_atom_site_adp_type
_atom_site_occupancy
_atom_site_site_symmetry_order
_atom_site_calc_flag
_atom_site_refinement_flags_posn
_atom_site_refinement_flags_adp
C1 C 0.7565(3) 0.3910(3) 0.8382(5) 0.0197(8) Uani 1 1 d . .
C2 C 0.7866(3) 0.2911(3) 0.7228(5) 0.0209(9) Uani 1 1 d . .
H2 H 0.7419 0.2257 0.6560 0.025 Uiso 1 1 calc R U
C3 C 0.8898(3) 0.3021(4) 0.7178(5) 0.0215(9) Uani 1 1 d . .
H3 H 0.9305 0.2458 0.6473 0.026 Uiso 1 1 calc R U
C4 C 0.9258(3) 0.4081(4) 0.8294(5) 0.0219(9) Uani 1 1 d . .
H4 H 0.9959 0.4390 0.8515 0.026 Uiso 1 1 calc R U
C5 C 0.8435(3) 0.4630(4) 0.9024(5) 0.0198(8) Uani 1 1 d . .
H5 H 0.8461 0.5398 0.9847 0.024 Uiso 1 1 calc R U
C6 C 0.7211(3) 0.6190(4) 0.5440(5) 0.0263(9) Uani 1 1 d . .
H6 H 0.6540 0.6358 0.5792 0.032 Uiso 1 1 calc R U
C7 C 0.7451(3) 0.5194(4) 0.4261(5) 0.0234(8) Uani 1 1 d . .
H7 H 0.6980 0.4544 0.3638 0.028 Uiso 1 1 calc R U
C8 C 0.8483(3) 0.5292(4) 0.4129(5) 0.0240(9) Uani 1 1 d . .
H8 H 0.8868 0.4717 0.3402 0.029 Uiso 1 1 calc R U
C9 C 0.8871(3) 0.6338(4) 0.5229(5) 0.0271(9) Uani 1 1 d . .
H9 H 0.9578 0.6628 0.5411 0.033 Uiso 1 1 calc R U
C10 C 0.8087(3) 0.6894(4) 0.6042(5) 0.0277(10) Uani 1 1 d . .
H10 H 0.8142 0.7647 0.6885 0.033 Uiso 1 1 calc R U
C11 C 0.6548(3) 0.4175(3) 0.8781(5) 0.0181(8) Uani 1 1 d . .
C12 C 0.5740(3) 0.3480(4) 0.7926(5) 0.0209(8) Uani 1 1 d . .
H12 H 0.5853 0.2843 0.7079 0.025 Uiso 1 1 calc R U
C13 C 0.4802(3) 0.3706(4) 0.8293(5) 0.0235(9) Uani 1 1 d . .
H13 H 0.4272 0.3224 0.7697 0.028 Uiso 1 1 calc R U
C14 C 0.5400(3) 0.5344(3) 1.0441(5) 0.0165(7) Uani 1 1 d . .
C15 C 0.6368(3) 0.5093(3) 1.0019(4) 0.0190(8) Uani 1 1 d . .
H15 H 0.6907 0.5567 1.0600 0.023 Uiso 1 1 calc R U
Fe1 Fe 0.82261(4) 0.48435(5) 0.65168(7) 0.0182(2) Uani 1 1 d . .

loop_
_atom_site_aniso_label
_atom_site_aniso_U_11
_atom_site_aniso_U_22
_atom_site_aniso_U_33
_atom_site_aniso_U_23
_atom_site_aniso_U_13
_atom_site_aniso_U_12
C1 0.021(2) 0.0170(17) 0.021(2) 0.0022(15) -0.0002(16) 0.0006(15)
C2 0.030(2) 0.0147(16) 0.018(2) 0.0012(14) 0.0036(17) 0.0003(16)
C3 0.023(2) 0.0205(18) 0.021(2) 0.0054(15) 0.0047(17) 0.0045(16)
C4 0.025(2) 0.0208(18) 0.020(2) 0.0052(15) 0.0020(17) 0.0016(16)
C5 0.018(2) 0.0221(18) 0.019(2) 0.0004(15) 0.0022(16) 0.0014(16)
C6 0.027(2) 0.0228(19) 0.029(2) 0.0045(16) 0.0037(18) 0.0071(17)
C7 0.028(2) 0.0211(18) 0.020(2) 0.0029(15) -0.0003(16) 0.0011(17)
C8 0.032(2) 0.0192(17) 0.022(2) 0.0045(15) 0.0059(18) 0.0056(17)
C9 0.030(2) 0.0192(18) 0.032(2) 0.0084(17) 0.0003(19) -0.0025(17)
C10 0.045(3) 0.0158(18) 0.021(2) 0.0025(15) -0.0004(19) -0.0009(18)
C11 0.021(2) 0.0144(16) 0.019(2) 0.0039(14) 0.0008(16) 0.0005(15)
C12 0.021(2) 0.0211(18) 0.020(2) -0.0040(15) -0.0001(17) -0.0020(16)
C13 0.025(2) 0.0201(19) 0.025(2) -0.0054(16) -0.0012(18) -0.0054(16)
C14 0.0139(19) 0.0232(18) 0.0124(17) 0.0037(14) 0.0008(14) 0.0026(15)
C15 0.019(2) 0.0196(17) 0.0177(19) 0.0003(15) 0.0003(15) -0.0037(15)
Fe1 0.0210(3) 0.0151(3) 0.0184(3) 0.0011(2) 0.0020(2) 0.0002(2)

loop_
_atom_type_symbol
_atom_type_description
_atom_type_scat_dispersion_real
_atom_type_scat_dispersion_imag
_atom_type_scat_source
C C 0.0033 0.0016 'International Tables Vol C Tables 4.2.6.8 and 6.1.1.4'
H H 0.0000 0.0000 'International Tables Vol C Tables 4.2.6.8 and 6.1.1.4'
Fe Fe 0.3463 0.8444 'International Tables Vol C Tables 4.2.6.8 and 6.1.1.4'

loop_
_geom_angle_atom_site_label_1
_geom_angle_atom_site_label_2
_geom_angle_atom_site_label_3
_geom_angle
_geom_angle_site_symmetry_1
_geom_angle_site_symmetry_3
C5 C1 C2 106.7(3) . .
C5 C1 C11 126.6(3) . .
C2 C1 C11 126.7(3) . .
C5 C1 Fe1 68.9(2) . .
C2 C1 Fe1 69.1(2) . .
C11 C1 Fe1 125.3(3) . .
C3 C2 C1 108.6(3) . .
C3 C2 Fe1 69.7(2) . .
C1 C2 Fe1 69.7(2) . .
C3 C2 H2 125.7 . .
C1 C2 H2 125.7 . .
Fe1 C2 H2 125.7 . .
C2 C3 C4 108.3(3) . .
C2 C3 Fe1 69.7(2) . .
C4 C3 Fe1 69.7(2) . .
C2 C3 H3 125.9 . .
C4 C3 H3 125.9 . .
Fe1 C3 H3 125.9 . .
C5 C4 C3 107.6(3) . .
C5 C4 Fe1 69.1(2) . .
C3 C4 Fe1 69.5(2) . .
C5 C4 H4 126.2 . .
C3 C4 H4 126.2 . .
Fe1 C4 H4 126.2 . .
C4 C5 C1 108.9(3) . .
C4 C5 Fe1 70.0(2) . .
C1 C5 Fe1 70.2(2) . .
C4 C5 H5 125.6 . .
C1 C5 H5 125.6 . .
Fe1 C5 H5 125.6 . .
C10 C6 C7 108.5(4) . .
C10 C6 Fe1 69.7(2) . .
C7 C6 Fe1 69.9(2) . .
C10 C6 H6 125.8 . .
C7 C6 H6 125.8 . .
Fe1 C6 H6 125.8 . .
C6 C7 C8 107.6(3) . .
C6 C7 Fe1 69.3(2) . .
C8 C7 Fe1 69.9(2) . .
C6 C7 H7 126.2 . .
C8 C7 H7 126.2 . .
Fe1 C7 H7 126.2 . .
C9 C8 C7 107.8(3) . .
C9 C8 Fe1 69.4(2) . .
C7 C8 Fe1 69.4(2) . .
C9 C8 H8 126.1 . .
C7 C8 H8 126.1 . .
Fe1 C8 H8 126.1 . .
C10 C9 C8 108.5(4) . .
C10 C9 Fe1 69.5(2) . .
C8 C9 Fe1 70.0(2) . .
C10 C9 H9 125.8 . .
C8 C9 H9 125.8 . .
Fe1 C9 H9 125.8 . .
C6 C10 C9 107.6(4) . .
C6 C10 Fe1 69.5(2) . .
C9 C10 Fe1 69.8(2) . .
C6 C10 H10 126.2 . .
C9 C10 H10 126.2 . .
Fe1 C10 H10 126.2 . .
C15 C11 C12 118.5(3) . .
C15 C11 C1 120.8(3) . .
C12 C11 C1 120.7(3) . .
C13 C12 C11 121.3(3) . .
C13 C12 H12 119.4 . .
C11 C12 H12 119.4 . .
C12 C13 C14 121.1(4) . 3_667
C12 C13 H13 119.5 . .
C14 C13 H13 119.5 3_667 .
C14 C14 C15 119.0(4) 3_667 .
C14 C14 C13 118.5(4) 3_667 3_667
C15 C14 C13 122.5(3) . 3_667
C11 C15 C14 121.7(3) . .
C11 C15 H15 119.1 . .
C14 C15 H15 119.1 . .
C5 Fe1 C6 120.83(15) . .
C5 Fe1 C10 106.83(15) . .
C6 Fe1 C10 40.74(16) . .
C5 Fe1 C9 124.13(16) . .
C6 Fe1 C9 68.34(17) . .
C10 Fe1 C9 40.70(16) . .
C5 Fe1 C3 68.70(15) . .
C6 Fe1 C3 159.76(16) . .
C10 Fe1 C3 158.55(16) . .
C9 Fe1 C3 123.25(16) . .
C5 Fe1 C2 68.68(15) . .
C6 Fe1 C2 122.80(16) . .
C10 Fe1 C2 159.24(17) . .
C9 Fe1 C2 158.37(16) . .
C3 Fe1 C2 40.56(15) . .
C5 Fe1 C7 156.50(16) . .
C6 Fe1 C7 40.83(15) . .
C10 Fe1 C7 68.76(15) . .
C9 Fe1 C7 68.47(16) . .
C3 Fe1 C7 123.79(15) . .
C2 Fe1 C7 106.83(16) . .
C5 Fe1 C4 40.94(15) . .
C6 Fe1 C4 157.34(15) . .
C10 Fe1 C4 122.17(16) . .
C9 Fe1 C4 108.55(16) . .
C3 Fe1 C4 40.80(15) . .
C2 Fe1 C4 68.56(15) . .
C7 Fe1 C4 160.86(15) . .
C5 Fe1 C8 161.06(16) . .
C6 Fe1 C8 68.47(16) . .
C10 Fe1 C8 68.56(15) . .
C9 Fe1 C8 40.57(15) . .
C3 Fe1 C8 108.47(15) . .
C2 Fe1 C8 122.18(15) . .
C7 Fe1 C8 40.76(16) . .
C4 Fe1 C8 124.74(16) . .
C5 Fe1 C1 40.92(15) . .
C6 Fe1 C1 105.69(16) . .
C10 Fe1 C1 122.27(15) . .
C9 Fe1 C1 159.70(15) . .
C3 Fe1 C1 68.97(15) . .
C2 Fe1 C1 41.14(14) . .
C7 Fe1 C1 120.52(16) . .
C4 Fe1 C1 69.06(15) . .
C8 Fe1 C1 157.20(16) . .

loop_
_geom_bond_atom_site_label_1
_geom_bond_atom_site_label_2
_geom_bond_distance
_geom_bond_site_symmetry_2
C1 C5 1.428(5) .
C1 C2 1.438(5) .
C1 C11 1.478(5) .
C1 Fe1 2.051(4) .
C2 C3 1.416(5) .
C2 Fe1 2.043(3) .
C2 H2 1.0000 .
C3 C4 1.425(5) .
C3 Fe1 2.043(4) .
C3 H3 1.0000 .
C4 C5 1.426(5) .
C4 Fe1 2.045(4) .
C4 H4 1.0000 .
C5 Fe1 2.033(4) .
C5 H5 1.0000 .
C6 C10 1.418(6) .
C6 C7 1.422(5) .
C6 Fe1 2.035(4) .
C6 H6 1.0000 .
C7 C8 1.425(6) .
C7 Fe1 2.043(4) .
C7 H7 1.0000 .
C8 C9 1.418(6) .
C8 Fe1 2.049(4) .
C8 H8 1.0000 .
C9 C10 1.419(6) .
C9 Fe1 2.042(4) .
C9 H9 1.0000 .
C10 Fe1 2.038(4) .
C10 H10 1.0000 .
C11 C15 1.385(5) .
C11 C12 1.411(5) .
C12 C13 1.360(5) .
C12 H12 0.9500 .
C13 C14 1.429(5) 3_667
C13 H13 0.9500 .
C14 C14 1.409(7) 3_667
C14 C15 1.419(5) .
C14 C13 1.429(5) 3_667
C15 H15 0.9500 .

loop_
_geom_torsion_atom_site_label_1
_geom_torsion_atom_site_label_2
_geom_torsion_atom_site_label_3
_geom_torsion_atom_site_label_4
_geom_torsion
_geom_torsion_site_symmetry_1
_geom_torsion_site_symmetry_4
C5 C1 C2 C3 0.2(4) . .
C11 C1 C2 C3 178.2(3) . .
Fe1 C1 C2 C3 59.1(2) . .
C5 C1 C2 Fe1 -58.9(2) . .
C11 C1 C2 Fe1 119.1(4) . .
C1 C2 C3 C4 0.1(4) . .
Fe1 C2 C3 C4 59.2(2) . .
C1 C2 C3 Fe1 -59.1(2) . .
C2 C3 C4 C5 -0.4(4) . .
Fe1 C3 C4 C5 58.8(3) . .
C2 C3 C4 Fe1 -59.2(2) . .
C3 C4 C5 C1 0.5(4) . .
Fe1 C4 C5 C1 59.6(3) . .
C3 C4 C5 Fe1 -59.1(3) . .
C2 C1 C5 C4 -0.5(4) . .
C11 C1 C5 C4 -178.5(3) . .
Fe1 C1 C5 C4 -59.5(3) . .
C2 C1 C5 Fe1 59.0(2) . .
C11 C1 C5 Fe1 -119.0(4) . .
C10 C6 C7 C8 -0.3(4) . .
Fe1 C6 C7 C8 -59.6(2) . .
C10 C6 C7 Fe1 59.3(3) . .
C6 C7 C8 C9 0.2(4) . .
Fe1 C7 C8 C9 -59.0(3) . .
C6 C7 C8 Fe1 59.2(3) . .
C7 C8 C9 C10 -0.1(4) . .
Fe1 C8 C9 C10 -59.0(3) . .
C7 C8 C9 Fe1 58.9(2) . .
C7 C6 C10 C9 0.3(4) . .
Fe1 C6 C10 C9 59.6(3) . .
C7 C6 C10 Fe1 -59.4(3) . .
C8 C9 C10 C6 -0.1(4) . .
Fe1 C9 C10 C6 -59.4(3) . .
C8 C9 C10 Fe1 59.3(3) . .
C5 C1 C11 C15 -7.7(6) . .
C2 C1 C11 C15 174.7(3) . .
Fe1 C1 C11 C15 -96.3(4) . .
C5 C1 C11 C12 173.4(4) . .
C2 C1 C11 C12 -4.3(6) . .
Fe1 C1 C11 C12 84.8(4) . .
C15 C11 C12 C13 0.4(5) . .
C1 C11 C12 C13 179.4(3) . .
C11 C12 C13 C14 0.0(6) . 3_667
C12 C11 C15 C14 0.1(5) . .
C1 C11 C15 C14 -178.9(3) . .
C14 C14 C15 C11 -1.0(6) 3_667 .
C13 C14 C15 C11 -179.6(3) 3_667 .
